data_4100262
loop_
_publ_author_name
'Prakash, R.'
'Czaja, A. U.'
'Heinemann, F. W.'
'Sellmann, D.'

_publ_section_title
;
Visible Light Induced Reversible Extrusion of Nitric Oxide from a Ruthenium(II)
Nitrosyl Complex: a Facile Delivery of Nitric Oxide
;
_journal_name_full 'Journal of the American Chemical Society'
_journal_year 2005
_chemical_formula_moiety 'C55 H43 Br N Ru S4 Si2, 2(C3 H7 N O)'
_chemical_formula_sum 'C61 H57 Br N3 O2 Ru S4 Si2'
_chemical_formula_weight 1229.50
_space_group_IT_number 15
_symmetry_cell_setting monoclinic
_symmetry_space_group_name_Hall '-C 2yc'
_symmetry_space_group_name_H-M 'C 1 2/c 1'
_cell_angle_alpha 90.00
_cell_angle_beta 98.956(1)
_cell_angle_gamma 90.00
_cell_formula_units_Z 4
_cell_length_a 19.8857(4)
_cell_length_b 10.9211(2)
_cell_length_c 26.5136(5)
_cell_measurement_temperature 100(2)
_cell_volume 5687.9(2)
_diffrn_ambient_temperature 100(2)
_exptl_crystal_density_diffrn 1.436
_cod_original_sg_symbol_Hall -C2yc
_cod_original_sg_symbol_H-M 'C 2/c'
_cod_database_code 4100262

loop_
_symmetry_equiv_pos_as_xyz
'x, y, z'
'-x, y, -z+1/2'
'x+1/2, y+1/2, z'
'-x+1/2, y+1/2, -z+1/2'
'-x, -y, -z'
'x, -y, z-1/2'
'-x+1/2, -y+1/2, -z'
'x+1/2, -y+1/2, z-1/2'

loop_
_atom_site_label
_atom_site_type_symbol
_atom_site_fract_x
_atom_site_fract_y
_atom_site_fract_z
_atom_site_U_iso_or_equiv
_atom_site_adp_type
_atom_site_occupancy
_atom_site_symmetry_multiplicity
_atom_site_calc_flag
_atom_site_refinement_flags
_atom_site_disorder_assembly
_atom_site_disorder_group
Ru1 Ru 0.5000 0.85464(2) 0.7500 0.01322(8) Uani 1 2 d S . .
Br1 Br 0.5000 1.08574(3) 0.7500 0.03124(11) Uani 1 2 d S . .
S1 S 0.44844(3) 0.84316(6) 0.66559(2) 0.01742(13) Uani 1 1 d . . .
S2 S 0.60381(3) 0.83496(6) 0.72199(2) 0.01967(14) Uani 1 1 d . . .
Si1 Si 0.40893(4) 0.78553(7) 0.54335(3) 0.02053(16) Uani 1 1 d . . .
N1 N 0.5000 0.6665(2) 0.7500 0.0165(6) Uani 1 2 d S . .
C10 C 0.51487(12) 0.8133(2) 0.63055(9) 0.0174(5) Uani 1 1 d . . .
C11 C 0.49991(12) 0.7937(2) 0.57748(10) 0.0203(5) Uani 1 1 d . . .
C12 C 0.55395(13) 0.7763(2) 0.55054(10) 0.0268(6) Uani 1 1 d . . .
H12A H 0.5445 0.7630 0.5147 0.032 Uiso 1 1 calc R . .
C13 C 0.62188(14) 0.7779(3) 0.57466(11) 0.0327(7) Uani 1 1 d . . .
H13A H 0.6578 0.7678 0.5552 0.039 Uiso 1 1 calc R . .
C14 C 0.63603(13) 0.7943(3) 0.62661(11) 0.0283(6) Uani 1 1 d . . .
H14A H 0.6819 0.7947 0.6434 0.034 Uiso 1 1 calc R . .
C15 C 0.58303(12) 0.8103(2) 0.65464(9) 0.0193(5) Uani 1 1 d . . .
C16 C 0.62135(12) 0.6787(2) 0.74543(10) 0.0239(6) Uani 1 1 d . . .
H16A H 0.6501 0.6370 0.7234 0.029 Uiso 1 1 calc R . .
H16B H 0.6474 0.6823 0.7804 0.029 Uiso 1 1 calc R . .
C31 C 0.55824(12) 0.6048(2) 0.74637(9) 0.0205(6) Uani 1 1 d . . .
C32 C 0.55912(14) 0.4781(2) 0.74641(10) 0.0284(6) Uani 1 1 d . . .
H32A H 0.6001 0.4352 0.7440 0.034 Uiso 1 1 calc R . .
C33 C 0.5000 0.4145(3) 0.7500 0.0358(11) Uani 1 2 d S . .
H33A H 0.5000 0.3275 0.7500 0.043 Uiso 1 2 calc SR . .
C40 C 0.36595(13) 0.6617(2) 0.57593(10) 0.0249(6) Uani 1 1 d . . .
C41 C 0.40300(16) 0.5572(3) 0.59354(12) 0.0348(7) Uani 1 1 d . . .
H41A H 0.4478 0.5472 0.5859 0.042 Uiso 1 1 calc R . .
C42 C 0.37639(18) 0.4677(3) 0.62175(12) 0.0421(8) Uani 1 1 d . . .
H42A H 0.4029 0.3980 0.6334 0.050 Uiso 1 1 calc R . .
C43 C 0.31123(18) 0.4802(3) 0.63295(12) 0.0459(9) Uani 1 1 d . . .
H43A H 0.2930 0.4197 0.6527 0.055 Uiso 1 1 calc R . .
C44 C 0.27296(16) 0.5803(3) 0.61550(12) 0.0439(8) Uani 1 1 d . . .
H44A H 0.2277 0.5879 0.6225 0.053 Uiso 1 1 calc R . .
C45 C 0.30011(14) 0.6713(3) 0.58752(10) 0.0326(7) Uani 1 1 d . . .
H45A H 0.2732 0.7408 0.5762 0.039 Uiso 1 1 calc R . .
C50 C 0.36719(13) 0.9389(2) 0.54521(9) 0.0204(6) Uani 1 1 d . . .
C51 C 0.40430(13) 1.0412(2) 0.56473(9) 0.0230(6) Uani 1 1 d . . .
H51A H 0.4513 1.0320 0.5777 0.028 Uiso 1 1 calc R . .
C52 C 0.37468(15) 1.1559(3) 0.56577(10) 0.0310(6) Uani 1 1 d . . .
H52A H 0.4014 1.2241 0.5791 0.037 Uiso 1 1 calc R . .
C53 C 0.30642(15) 1.1707(3) 0.54749(11) 0.0345(7) Uani 1 1 d . . .
H53A H 0.2857 1.2488 0.5487 0.041 Uiso 1 1 calc R . .
C54 C 0.26818(15) 1.0714(3) 0.52731(11) 0.0345(7) Uani 1 1 d . . .
H54A H 0.2211 1.0815 0.5147 0.041 Uiso 1 1 calc R . .
C55 C 0.29821(13) 0.9568(3) 0.52541(10) 0.0280(6) Uani 1 1 d . . .
H55A H 0.2717 0.8898 0.5105 0.034 Uiso 1 1 calc R . .
C60 C 0.41073(13) 0.7466(3) 0.47452(10) 0.0265(6) Uani 1 1 d . . .
C61 C 0.41803(14) 0.8397(3) 0.43954(10) 0.0318(7) Uani 1 1 d . . .
H61A H 0.4192 0.9225 0.4507 0.038 Uiso 1 1 calc R . .
C62 C 0.42361(15) 0.8152(3) 0.38902(11) 0.0402(8) Uani 1 1 d . . .
H62A H 0.4291 0.8802 0.3662 0.048 Uiso 1 1 calc R . .
C63 C 0.42113(16) 0.6960(4) 0.37223(12) 0.0511(10) Uani 1 1 d . . .
H63A H 0.4248 0.6785 0.3377 0.061 Uiso 1 1 calc R . .
C64 C 0.41326(19) 0.6013(4) 0.40561(14) 0.0553(10) Uani 1 1 d . . .
H64A H 0.4113 0.5190 0.3939 0.066 Uiso 1 1 calc R . .
C65 C 0.40823(16) 0.6265(3) 0.45629(12) 0.0406(8) Uani 1 1 d . . .
H65A H 0.4030 0.5609 0.4789 0.049 Uiso 1 1 calc R . .
N70 N 0.21934(13) 0.4668(3) 0.29137(11) 0.0450(7) Uani 1 1 d . . .
O70 O 0.27971(12) 0.6038(3) 0.25318(12) 0.0684(8) Uani 1 1 d . . .
C71 C 0.2550(2) 0.5620(5) 0.2925(2) 0.0380(14) Uani 0.645(5) 1 d P A 1
H71 H 0.2644 0.6059 0.3238 0.046 Uiso 0.645(5) 1 calc PR A 1
C72 C 0.1858(3) 0.4163(6) 0.3297(2) 0.0456(16) Uani 0.645(5) 1 d P A 1
H72A H 0.1365 0.4210 0.3190 0.068 Uiso 0.645(5) 1 calc PR A 1
H72B H 0.1984 0.4622 0.3615 0.068 Uiso 0.645(5) 1 calc PR A 1
H72C H 0.1993 0.3304 0.3353 0.068 Uiso 0.645(5) 1 calc PR A 1
C73 C 0.2002(2) 0.3987(4) 0.23982(18) 0.0369(14) Uani 0.645(5) 1 d P A 1
H73A H 0.2186 0.4435 0.2130 0.055 Uiso 0.645(5) 1 calc PR A 1
H73B H 0.1505 0.3938 0.2312 0.055 Uiso 0.645(5) 1 calc PR A 1
H73C H 0.2194 0.3159 0.2428 0.055 Uiso 0.645(5) 1 calc PR A 1
C74 C 0.2434(4) 0.5077(8) 0.2537(3) 0.031(2) Uani 0.355(5) 1 d P A 2
H74 H 0.2337 0.4629 0.2227 0.037 Uiso 0.355(5) 1 calc PR A 2
C75 C 0.2400(4) 0.5577(10) 0.3412(4) 0.051(3) Uani 0.355(5) 1 d P A 2
H75A H 0.2642 0.6296 0.3311 0.076 Uiso 0.355(5) 1 calc PR A 2
H75B H 0.2695 0.5133 0.3682 0.076 Uiso 0.355(5) 1 calc PR A 2
H75C H 0.1986 0.5840 0.3539 0.076 Uiso 0.355(5) 1 calc PR A 2
C76 C 0.1832(6) 0.3706(10) 0.3035(5) 0.048(3) Uani 0.355(5) 1 d P A 2
H76A H 0.1364 0.3964 0.3052 0.072 Uiso 0.355(5) 1 calc PR A 2
H76B H 0.2039 0.3380 0.3367 0.072 Uiso 0.355(5) 1 calc PR A 2
H76C H 0.1828 0.3068 0.2774 0.072 Uiso 0.355(5) 1 calc PR A 2

loop_
_atom_site_aniso_label
_atom_site_aniso_U_11
_atom_site_aniso_U_22
_atom_site_aniso_U_33
_atom_site_aniso_U_23
_atom_site_aniso_U_13
_atom_site_aniso_U_12
Ru1 0.01299(13) 0.01089(13) 0.01495(14) 0.000 -0.00044(10) 0.000
Br1 0.0370(2) 0.01402(19) 0.0409(3) 0.000 0.00047(19) 0.000
S1 0.0139(3) 0.0232(3) 0.0146(3) -0.0003(3) 0.0004(2) 0.0022(3)
S2 0.0139(3) 0.0235(3) 0.0206(3) 0.0002(3) -0.0003(2) -0.0035(3)
Si1 0.0198(4) 0.0263(4) 0.0150(4) -0.0045(3) 0.0013(3) 0.0002(3)
N1 0.0200(14) 0.0112(14) 0.0169(15) 0.000 -0.0015(12) 0.000
C10 0.0163(12) 0.0166(12) 0.0197(13) 0.0009(10) 0.0037(10) -0.0003(10)
C11 0.0201(13) 0.0207(13) 0.0201(14) 0.0001(11) 0.0035(11) 0.0016(11)
C12 0.0276(15) 0.0340(16) 0.0193(14) 0.0011(12) 0.0055(12) 0.0049(13)
C13 0.0225(14) 0.0508(19) 0.0277(17) -0.0003(14) 0.0128(12) 0.0040(14)
C14 0.0169(13) 0.0381(16) 0.0300(16) 0.0021(13) 0.0040(12) 0.0007(12)
C15 0.0166(12) 0.0225(13) 0.0185(13) 0.0005(10) 0.0021(10) -0.0006(11)
C16 0.0163(12) 0.0296(14) 0.0246(15) 0.0009(11) -0.0002(11) 0.0085(11)
C31 0.0244(13) 0.0185(12) 0.0169(13) -0.0001(10) -0.0018(11) 0.0079(11)
C32 0.0404(17) 0.0183(13) 0.0259(15) 0.0007(11) 0.0037(13) 0.0126(13)
C33 0.064(3) 0.0103(18) 0.031(2) 0.000 0.003(2) 0.000
C40 0.0283(14) 0.0281(14) 0.0171(13) -0.0074(11) -0.0004(11) -0.0059(12)
C41 0.0389(17) 0.0298(16) 0.0351(18) -0.0079(13) 0.0041(14) -0.0040(14)
C42 0.062(2) 0.0256(15) 0.0351(18) -0.0056(14) -0.0023(16) -0.0089(16)
C43 0.061(2) 0.0444(19) 0.0298(18) -0.0018(15) -0.0012(16) -0.0285(19)
C44 0.0317(17) 0.069(2) 0.0294(18) -0.0011(17) 0.0010(14) -0.0218(17)
C45 0.0260(14) 0.0465(18) 0.0235(15) -0.0020(13) -0.0015(12) -0.0076(14)
C50 0.0233(13) 0.0272(14) 0.0113(12) 0.0008(10) 0.0050(10) 0.0030(11)
C51 0.0240(13) 0.0307(15) 0.0143(13) 0.0025(11) 0.0032(10) 0.0023(12)
C52 0.0446(17) 0.0288(15) 0.0195(14) -0.0004(12) 0.0050(13) 0.0051(14)
C53 0.0460(18) 0.0355(17) 0.0230(15) 0.0066(13) 0.0081(13) 0.0165(15)
C54 0.0280(15) 0.0524(19) 0.0232(16) 0.0103(14) 0.0040(12) 0.0149(14)
C55 0.0256(14) 0.0383(17) 0.0191(14) 0.0006(12) -0.0001(11) 0.0014(13)
C60 0.0201(13) 0.0394(16) 0.0195(14) -0.0090(12) 0.0011(11) 0.0013(12)
C61 0.0309(15) 0.0452(18) 0.0189(14) -0.0046(13) 0.0023(12) 0.0043(14)
C62 0.0361(17) 0.066(2) 0.0180(15) -0.0020(15) 0.0036(13) 0.0001(16)
C63 0.046(2) 0.087(3) 0.0216(18) -0.0225(18) 0.0089(15) 0.001(2)
C64 0.069(2) 0.057(2) 0.042(2) -0.0298(19) 0.0132(19) -0.002(2)
C65 0.0477(19) 0.0414(18) 0.0330(18) -0.0110(14) 0.0073(15) -0.0019(15)
N70 0.0354(15) 0.0544(19) 0.0478(19) 0.0138(15) 0.0141(14) 0.0209(15)
O70 0.0429(14) 0.077(2) 0.091(2) 0.0232(17) 0.0276(15) 0.0098(14)
C71 0.023(2) 0.041(3) 0.048(4) 0.000(2) -0.002(2) 0.005(2)
C72 0.049(3) 0.054(4) 0.035(4) 0.017(3) 0.009(3) 0.020(3)
C73 0.035(3) 0.043(3) 0.033(3) -0.004(2) 0.008(2) 0.012(2)
C74 0.027(4) 0.045(6) 0.022(4) 0.004(4) 0.009(4) 0.026(4)
C75 0.024(5) 0.092(8) 0.034(6) -0.010(5) -0.001(4) 0.007(5)
C76 0.045(6) 0.041(7) 0.057(8) 0.009(6) 0.005(6) 0.016(5)

loop_
_geom_bond_atom_site_label_1
_geom_bond_atom_site_label_2
_geom_bond_distance
_geom_bond_site_symmetry_2
_geom_bond_publ_flag
Ru1 N1 2.055(3) . ?
Ru1 S2 2.3101(6) 2_656 ?
Ru1 S2 2.3101(6) . ?
Ru1 S1 2.3153(6) 2_656 ?
Ru1 S1 2.3153(6) . ?
Ru1 Br1 2.5239(4) . ?
S1 C10 1.760(2) . ?
S2 C15 1.789(3) . ?
S2 C16 1.831(3) . ?
Si1 C50 1.874(3) . ?
Si1 C60 1.879(3) . ?
Si1 C40 1.880(3) . ?
Si1 C11 1.895(2) . ?
N1 C31 1.356(3) 2_656 ?
N1 C31 1.356(3) . ?
C10 C15 1.406(3) . ?
C10 C11 1.408(3) . ?
C11 C12 1.393(4) . ?
C12 C13 1.402(4) . ?
C12 H12A 0.9500 . ?
C13 C14 1.374(4) . ?
C13 H13A 0.9500 . ?
C14 C15 1.392(3) . ?
C14 H14A 0.9500 . ?
C16 C31 1.495(4) . ?
C16 H16A 0.9900 . ?
C16 H16B 0.9900 . ?
C31 C32 1.384(3) . ?
C32 C33 1.382(3) . ?
C32 H32A 0.9500 . ?
C33 C32 1.382(3) 2_656 ?
C33 H33A 0.9500 . ?
C40 C45 1.395(4) . ?
C40 C41 1.399(4) . ?
C41 C42 1.384(4) . ?
C41 H41A 0.9500 . ?
C42 C43 1.380(5) . ?
C42 H42A 0.9500 . ?
C43 C44 1.371(5) . ?
C43 H43A 0.9500 . ?
C44 C45 1.397(4) . ?
C44 H44A 0.9500 . ?
C45 H45A 0.9500 . ?
C50 C51 1.393(3) . ?
C50 C55 1.404(3) . ?
C51 C52 1.386(4) . ?
C51 H51A 0.9500 . ?
C52 C53 1.378(4) . ?
C52 H52A 0.9500 . ?
C53 C54 1.383(4) . ?
C53 H53A 0.9500 . ?
C54 C55 1.391(4) . ?
C54 H54A 0.9500 . ?
C55 H55A 0.9500 . ?
C60 C65 1.396(4) . ?
C60 C61 1.399(4) . ?
C61 C62 1.387(4) . ?
C61 H61A 0.9500 . ?
C62 C63 1.374(5) . ?
C62 H62A 0.9500 . ?
C63 C64 1.386(5) . ?
C63 H63A 0.9500 . ?
C64 C65 1.390(4) . ?
C64 H64A 0.9500 . ?
C65 H65A 0.9500 . ?
N70 C74 1.255(9) . ?
N70 C71 1.255(6) . ?
N70 C76 1.341(12) . ?
N70 C72 1.413(6) . ?
N70 C73 1.550(5) . ?
N70 C75 1.653(10) . ?
O70 C74 1.275(9) . ?
O70 C71 1.304(6) . ?
C71 H71 0.9500 . ?
C72 H72A 0.9800 . ?
C72 H72B 0.9800 . ?
C72 H72C 0.9800 . ?
C73 H73A 0.9800 . ?
C73 H73B 0.9800 . ?
C73 H73C 0.9800 . ?
C74 H74 0.9500 . ?
C75 H75A 0.9800 . ?
C75 H75B 0.9800 . ?
C75 H75C 0.9800 . ?
C76 H76A 0.9800 . ?
C76 H76B 0.9800 . ?
C76 H76C 0.9800 . ?
